data_7161174
loop_
_publ_author_name
'Marchenko, Sergey S.'
'Sokha, Samita J.'
'Demidov, Oleg P.'
'Chernyshev, Anatoly V.'
'Metelitsa, Anatoly V.'
'Brig, Sergei S.'
'Prolomov, Ilya V.'
'Medvedev, Michael'
'Gulevskaya, Anna V.'

_publ_section_title
;
 Azine-fused [6]carbohelicenes: synthesis, crystal structure,
 stereoisomerism and optical properties
;
_journal_name_full 'Organic &amp; Biomolecular Chemistry'
_journal_paper_doi 10.1039/D6OB00620E
_journal_year 2026
_chemical_formula_moiety 'C35 H22 N2'
_chemical_formula_sum 'C35 H22 N2'
_chemical_formula_weight 470.54
_chemical_melting_point 510.0(10)
_chemical_name_systematic 6-(p-Tolyl)naphtho[2,1-f]phenanthro[4,3-h]quinoxaline
_space_group_crystal_system monoclinic
_space_group_IT_number 14
_space_group_name_Hall '-P 2ybc'
_space_group_name_H-M_alt 'P 1 21/c 1'
_atom_sites_solution_hydrogens geom
_atom_sites_solution_primary dual
_audit_creation_date 2024-05-13
_audit_creation_method
;
Olex2 1.5
(compiled 2024.02.16 svn.r378c4104 for OlexSys, GUI svn.r6928)
;
_audit_update_record
;
2026-04-09 deposited with the CCDC.	2026-05-19 downloaded from the CCDC.
;
_cell_angle_alpha 90
_cell_angle_beta 97.9500(10)
_cell_angle_gamma 90
_cell_formula_units_Z 4
_cell_length_a 13.69700(10)
_cell_length_b 11.63610(10)
_cell_length_c 15.26610(10)
_cell_measurement_reflns_used 19547
_cell_measurement_temperature 293(2)
_cell_measurement_theta_max 76.1250
_cell_measurement_theta_min 3.2150
_cell_volume 2409.72(3)
_computing_cell_refinement 'CrysAlisPro 1.171.43.121a (Rigaku OD, 2024)'
_computing_data_collection 'CrysAlisPro system (CCD 43.121a 64-bit (release 24-04-2024))'
_computing_data_reduction 'CrysAlisPro 1.171.43.121a (Rigaku OD, 2024)'
_computing_molecular_graphics 'Olex2 1.5 (Dolomanov et al., 2009)'
_computing_publication_material 'Olex2 1.5 (Dolomanov et al., 2009)'
_computing_structure_refinement 'SHELXL 2019/2 (Sheldrick, 2015)'
_computing_structure_solution 'SHELXT 2018/2 (Sheldrick, 2018)'
_diffrn_ambient_temperature 293(2)
_diffrn_detector 'CCD plate'
_diffrn_detector_area_resol_mean 5.2529
_diffrn_detector_type AtlasS2
_diffrn_measured_fraction_theta_full 1.000
_diffrn_measured_fraction_theta_max 0.998
_diffrn_measurement_details
;
List of Runs (angles in degrees, time in seconds):

  # Type    Start    End  Width  t~exp~   \w     \q     \k     \f   Frames
#--------------------------------------------------------------------------
  1  \w    -85.00  13.00   1.00    1.09    --  -42.10 107.00  41.00   98
  2  \w      9.00  85.00   1.00    1.09    --   42.10-107.00 -56.00   76
  3  \w    101.00 178.00   1.00    4.35    --  112.00 107.00  41.00   77
  4  \w     36.00 111.00   1.00    4.35    --  112.00-107.00 -56.00   75
  5  \w     10.00 118.00   1.00    1.09    --   42.10  77.00  30.00  108
  6  \w     18.00 116.00   1.00    1.09    --   42.10  38.00-120.00   98
  7  \w      1.00  82.00   1.00    1.09    --   42.10 -99.00-150.00   81
  8  \w      1.00  82.00   1.00    1.09    --   42.10 -99.00 -90.00   81
  9  \w     86.00 178.00   1.00    4.35    --  112.00  45.00-120.00   92
 10  \w     30.00 110.00   1.00    4.35    --  112.00 -95.00  90.00   80
 11  \w     39.00 113.00   1.00    4.35    --  112.00-111.00  30.00   74
 12  \w     39.00 113.00   1.00    4.35    --  112.00-111.00  60.00   74
 13  \w     39.00 138.00   1.00    4.35    --  112.00 -45.00 120.00   99
 14  \w    100.00 178.00   1.00    4.35    --  112.00 111.00 150.00   78
 15  \w    100.00 178.00   1.00    4.35    --  112.00 111.00-150.00   78
 16  \w     86.00 178.00   1.00    4.35    --  112.00  45.00-120.00   92
 17  \w     57.00 150.00   1.00    4.35    --  112.00 178.00-150.00   93
 18  \w     39.00 113.00   1.00    4.35    --  112.00-111.00-150.00   74
 19  \w     36.00 140.00   1.00    4.35    --  112.00 -30.00 -90.00  104
 20  \w     83.00 178.00   1.00    4.35    --  112.00  61.00 -90.00   95
 21  \w    100.00 178.00   1.00    4.35    --  112.00 111.00-120.00   78
 22  \w     36.00 140.00   1.00    4.35    --  112.00 -30.00 -90.00  104
 23  \w     39.00 113.00   1.00    4.35    --  112.00-111.00 -30.00   74
 24  \w     98.00 166.00   1.00    4.35    --  112.00  15.00-120.00   68
 25  \w     98.00 166.00   1.00    4.35    --  112.00  15.00-120.00   68
 26  \w     45.00 100.00   1.00    4.35    --  112.00-111.00   0.00   55
 27  \w     85.00 110.00   1.00    4.35    --  112.00 -95.00  90.00   25
 28  \w    114.00 139.00   1.00    4.35    --  112.00 111.00 -60.00   25
 29  \w     71.00  96.00   1.00    4.35    --  112.00 -95.00-180.00   25
 30  \w     50.00  76.00   1.00    4.35    --  112.00 -95.00   0.00   26
 31  \w     57.00  83.00   1.00    4.35    --  112.00 -95.00 -30.00   26
 32  \w    145.00 178.00   1.00    4.35    --  112.00 111.00-180.00   33
 33  \w     97.00 126.00   1.00    4.35    --  112.00 -61.00 150.00   29
 34  \w    100.00 140.00   1.00    4.35    --  112.00 111.00-180.00   40
;
_diffrn_measurement_device 'four-circle diffractometer'
_diffrn_measurement_device_type 'SuperNova, Dual, Cu at home/near, AtlasS2'
_diffrn_measurement_method '\w scans'
_diffrn_orient_matrix_type 'CrysAlisPro convention (1999,Acta A55,543-557)'
_diffrn_orient_matrix_UB_11 -0.0321505000
_diffrn_orient_matrix_UB_12 0.1269483000
_diffrn_orient_matrix_UB_13 -0.0065884000
_diffrn_orient_matrix_UB_21 -0.0418223000
_diffrn_orient_matrix_UB_22 -0.0176795000
_diffrn_orient_matrix_UB_23 -0.0980378000
_diffrn_orient_matrix_UB_31 -0.1005424000
_diffrn_orient_matrix_UB_32 -0.0332854000
_diffrn_orient_matrix_UB_33 0.0269702000
_diffrn_radiation_monochromator mirror
_diffrn_radiation_probe x-ray
_diffrn_radiation_type 'Cu K\a'
_diffrn_radiation_wavelength 1.54184
_diffrn_reflns_av_R_equivalents 0.0537
_diffrn_reflns_av_unetI/netI 0.0269
_diffrn_reflns_Laue_measured_fraction_full 1.000
_diffrn_reflns_Laue_measured_fraction_max 0.998
_diffrn_reflns_limit_h_max 11
_diffrn_reflns_limit_h_min -17
_diffrn_reflns_limit_k_max 14
_diffrn_reflns_limit_k_min -14
_diffrn_reflns_limit_l_max 19
_diffrn_reflns_limit_l_min -19
_diffrn_reflns_number 34984
_diffrn_reflns_point_group_measured_fraction_full 1.000
_diffrn_reflns_point_group_measured_fraction_max 0.998
_diffrn_reflns_theta_full 67.684
_diffrn_reflns_theta_max 76.406
_diffrn_reflns_theta_min 3.258
_diffrn_source 'micro-focus sealed X-ray tube'
_diffrn_source_type 'SuperNova (Cu) X-ray Source'
_exptl_absorpt_coefficient_mu 0.582
_exptl_absorpt_correction_T_max 1.000
_exptl_absorpt_correction_T_min 0.266
_exptl_absorpt_correction_type gaussian
_exptl_absorpt_process_details
;
CrysAlisPro 1.171.43.121a (Rigaku Oxford Diffraction, 2024)
Numerical absorption correction based on gaussian integration over
a multifaceted crystal model
Empirical absorption correction using spherical harmonics,
implemented in SCALE3 ABSPACK scaling algorithm.
;
_exptl_crystal_colour yellow
_exptl_crystal_colour_primary yellow
_exptl_crystal_density_diffrn 1.297
_exptl_crystal_description prism
_exptl_crystal_F_000 984
_exptl_crystal_recrystallization_method 'Vapour deposition'
_exptl_crystal_size_max 0.585
_exptl_crystal_size_mid 0.4
_exptl_crystal_size_min 0.329
_refine_diff_density_max 0.212
_refine_diff_density_min -0.174
_refine_diff_density_rms 0.037
_refine_ls_extinction_coef 0.0032(3)
_refine_ls_extinction_expression Fc^*^=kFc[1+0.001xFc^2^\l^3^/sin(2\q)]^-1/4^
_refine_ls_extinction_method 'SHELXL-2019/2 (Sheldrick 2019)'
_refine_ls_goodness_of_fit_ref 1.046
_refine_ls_hydrogen_treatment constr
_refine_ls_matrix_type full
_refine_ls_number_parameters 336
_refine_ls_number_reflns 5054
_refine_ls_number_restraints 0
_refine_ls_restrained_S_all 1.046
_refine_ls_R_factor_all 0.0448
_refine_ls_R_factor_gt 0.0421
_refine_ls_shift/su_max 0.000
_refine_ls_shift/su_mean 0.000
_refine_ls_structure_factor_coef Fsqd
_refine_ls_weighting_details 'w=1/[\s^2^(Fo^2^)+(0.0641P)^2^+0.4801P] where P=(Fo^2^+2Fc^2^)/3'
_refine_ls_weighting_scheme calc
_refine_ls_wR_factor_gt 0.1159
_refine_ls_wR_factor_ref 0.1192
_reflns_Friedel_coverage 0.000
_reflns_number_gt 4673
_reflns_number_total 5054
_reflns_threshold_expression 'I > 2\s(I)'
_cod_data_source_file d6ob00620e2.cif
_cod_data_source_block d_52_autored
_cod_depositor_comments
;
The following automatic conversions were performed:

data item '_chemical_melting_point' value '509-511' was changed to
'510.0(10)' -- the average value was taken and precision was
estimated.

Automatic conversion script
Id: cif_fix_values 8170 2020-07-09 18:12:32Z antanas 
;
_cod_database_code 7161174
_shelx_shelxl_version_number 2019/2
_chemical_oxdiff_formula 'C35 H22 N2'
_shelx_space_group_comment
;
The symmetry employed for this shelxl refinement is uniquely defined
by the following loop, which should always be used as a source of
symmetry information in preference to the above space-group names.
They are only intended as comments.
;
_shelx_estimated_absorpt_t_max 0.832
_shelx_estimated_absorpt_t_min 0.727
_olex2_refinement_description
;
1. Fixed Uiso
 At 1.2 times of:
  All C(H) groups
 At 1.5 times of:
  All C(H,H,H) groups
2.a Aromatic/amide H refined with riding coordinates:
 C25(H25), C1(H1), C16(H16), C24(H24), C22(H22), C19(H19), C23(H23), C36(H36),
 C7(H7), C20(H20), C32(H32), C6(H6), C12(H12), C33(H33), C2(H2), C4(H4),
 C35(H35), C11(H11), C3(H3)
2.b Idealised Me refined as rotating group:
 C37(H37A,H37B,H37C)
;
_olex2_submission_special_instructions 'No special instructions were received'
_oxdiff_exptl_absorpt_empirical_details
;
Empirical correction (ABSPACK) includes:
- Absorption correction using spherical harmonics
- Frame scaling
;
_oxdiff_exptl_absorpt_empirical_full_max 2.109
_oxdiff_exptl_absorpt_empirical_full_min 0.391

loop_
_space_group_symop_operation_xyz
'x, y, z'
'-x, y+1/2, -z+1/2'
'-x, -y, -z'
'x, -y-1/2, z-1/2'

loop_
_atom_site_label
_atom_site_type_symbol
_atom_site_fract_x
_atom_site_fract_y
_atom_site_fract_z
_atom_site_U_iso_or_equiv
_atom_site_adp_type
_atom_site_occupancy
_atom_site_site_symmetry_order
_atom_site_calc_flag
_atom_site_refinement_flags_posn
_atom_site_refinement_flags_adp
_atom_site_refinement_flags_occupancy
_atom_site_disorder_assembly
_atom_site_disorder_group
N13 N 0.52024(7) 0.25577(10) 0.50297(7) 0.0396(2) Uani 1 1 d . . . . .
N10 N 0.58059(8) 0.30065(11) 0.33789(8) 0.0437(3) Uani 1 1 d . . . . .
C26 C 0.23000(7) 0.64720(9) 0.39844(7) 0.0282(2) Uani 1 1 d . . . . .
C29 C 0.33922(8) 0.44665(9) 0.31339(7) 0.0284(2) Uani 1 1 d . . . . .
C28 C 0.32814(7) 0.45997(9) 0.40699(7) 0.0280(2) Uani 1 1 d . . . . .
C15 C 0.38395(8) 0.38768(10) 0.46863(7) 0.0306(2) Uani 1 1 d . . . . .
C18 C 0.22930(8) 0.51356(10) 0.52367(7) 0.0315(2) Uani 1 1 d . . . . .
C25 C 0.27846(8) 0.69920(10) 0.33258(7) 0.0310(2) Uani 1 1 d . . . . .
H25 H 0.332914 0.662930 0.314738 0.037 Uiso 1 1 calc R U . . .
C27 C 0.26137(7) 0.53910(10) 0.44124(7) 0.0282(2) Uani 1 1 d . . . . .
C30 C 0.26107(8) 0.46859(9) 0.24107(7) 0.0306(2) Uani 1 1 d . . . . .
C9 C 0.49561(8) 0.34465(10) 0.35968(8) 0.0329(2) Uani 1 1 d . . . . .
C14 C 0.46834(8) 0.32667(10) 0.44367(7) 0.0317(2) Uani 1 1 d . . . . .
C21 C 0.15141(8) 0.70917(10) 0.42775(7) 0.0327(2) Uani 1 1 d . . . . .
C17 C 0.27665(8) 0.42480(10) 0.57908(7) 0.0329(2) Uani 1 1 d . . . . .
C8 C 0.42770(8) 0.40069(10) 0.29181(7) 0.0326(2) Uani 1 1 d . . . . .
C1 C 0.16161(8) 0.48655(10) 0.25324(8) 0.0354(3) Uani 1 1 d . . . . .
H1 H 0.144185 0.482051 0.309897 0.042 Uiso 1 1 calc R U . . .
C31 C 0.24140(9) 0.38933(10) 0.66309(7) 0.0338(2) Uani 1 1 d . . . . .
C16 C 0.35801(8) 0.37206(11) 0.55431(7) 0.0344(2) Uani 1 1 d . . . . .
H16 H 0.396779 0.325252 0.594502 0.041 Uiso 1 1 calc R U . . .
C5 C 0.28278(9) 0.46558(11) 0.15291(8) 0.0371(3) Uani 1 1 d . . . . .
C24 C 0.24703(9) 0.80181(11) 0.29443(8) 0.0374(3) Uani 1 1 d . . . . .
H24 H 0.280724 0.834455 0.251758 0.045 Uiso 1 1 calc R U . . .
C22 C 0.11842(9) 0.81247(11) 0.38533(8) 0.0395(3) Uani 1 1 d . . . . .
H22 H 0.064406 0.850359 0.402568 0.047 Uiso 1 1 calc R U . . .
C19 C 0.15160(9) 0.58070(12) 0.55204(8) 0.0394(3) Uani 1 1 d . . . . .
H19 H 0.128393 0.561899 0.604669 0.047 Uiso 1 1 calc R U . . .
C23 C 0.16447(10) 0.85793(11) 0.31927(9) 0.0418(3) Uani 1 1 d . . . . .
H23 H 0.141256 0.925412 0.291089 0.050 Uiso 1 1 calc R U . . .
C36 C 0.14576(10) 0.34851(12) 0.66286(8) 0.0419(3) Uani 1 1 d . . . . .
H36 H 0.102703 0.346609 0.610131 0.050 Uiso 1 1 calc R U . . .
C7 C 0.44721(10) 0.39792(12) 0.20258(8) 0.0412(3) Uani 1 1 d . . . . .
H7 H 0.507899 0.371611 0.190083 0.049 Uiso 1 1 calc R U . . .
C20 C 0.11147(9) 0.67051(12) 0.50405(8) 0.0403(3) Uani 1 1 d . . . . .
H20 H 0.056966 0.707751 0.520946 0.048 Uiso 1 1 calc R U . . .
C34 C 0.17598(10) 0.31243(11) 0.82017(8) 0.0414(3) Uani 1 1 d . . . . .
C32 C 0.30412(9) 0.38981(12) 0.74272(8) 0.0394(3) Uani 1 1 d . . . . .
H32 H 0.368661 0.415451 0.744391 0.047 Uiso 1 1 calc R U . . .
C6 C 0.37852(10) 0.43308(12) 0.13597(8) 0.0437(3) Uani 1 1 d . . . . .
H6 H 0.393909 0.436072 0.078554 0.052 Uiso 1 1 calc R U . . .
C12 C 0.60076(9) 0.21023(12) 0.47888(9) 0.0428(3) Uani 1 1 d . . . . .
H12 H 0.637642 0.159366 0.517126 0.051 Uiso 1 1 calc R U . . .
C33 C 0.27112(10) 0.35217(13) 0.82021(8) 0.0445(3) Uani 1 1 d . . . . .
H33 H 0.314005 0.353825 0.873046 0.053 Uiso 1 1 calc R U . . .
C2 C 0.09043(9) 0.51043(12) 0.18333(9) 0.0449(3) Uani 1 1 d . . . . .
H2 H 0.025692 0.522446 0.193122 0.054 Uiso 1 1 calc R U . . .
C4 C 0.20809(11) 0.49258(13) 0.08219(8) 0.0487(3) Uani 1 1 d . . . . .
H4 H 0.223095 0.493759 0.024614 0.058 Uiso 1 1 calc R U . . .
C35 C 0.11398(10) 0.31072(12) 0.74020(9) 0.0439(3) Uani 1 1 d . . . . .
H35 H 0.049847 0.283683 0.738490 0.053 Uiso 1 1 calc R U . . .
C11 C 0.63243(9) 0.23576(13) 0.39805(10) 0.0458(3) Uani 1 1 d . . . . .
H11 H 0.692232 0.205946 0.386211 0.055 Uiso 1 1 calc R U . . .
C3 C 0.11453(11) 0.51687(14) 0.09730(9) 0.0524(4) Uani 1 1 d . . . . .
H3 H 0.066831 0.537652 0.050598 0.063 Uiso 1 1 calc R U . . .
C37 C 0.13978(14) 0.27161(15) 0.90369(10) 0.0604(4) Uani 1 1 d . . . . .
H37A H 0.194892 0.247606 0.945471 0.091 Uiso 1 1 calc R U . . .
H37B H 0.095530 0.208082 0.890221 0.091 Uiso 1 1 calc R U . . .
H37C H 0.105858 0.333152 0.928557 0.091 Uiso 1 1 calc R U . . .

loop_
_atom_site_aniso_label
_atom_site_aniso_U_11
_atom_site_aniso_U_22
_atom_site_aniso_U_33
_atom_site_aniso_U_23
_atom_site_aniso_U_13
_atom_site_aniso_U_12
N13 0.0371(5) 0.0438(6) 0.0373(5) 0.0008(4) 0.0037(4) 0.0104(4)
N10 0.0350(5) 0.0501(6) 0.0489(6) 0.0011(5) 0.0167(4) 0.0106(4)
C26 0.0281(5) 0.0317(5) 0.0258(5) -0.0012(4) 0.0067(4) 0.0021(4)
C29 0.0311(5) 0.0291(5) 0.0264(5) 0.0005(4) 0.0088(4) 0.0012(4)
C28 0.0281(5) 0.0312(5) 0.0262(5) 0.0004(4) 0.0087(4) 0.0019(4)
C15 0.0302(5) 0.0347(6) 0.0280(5) 0.0000(4) 0.0082(4) 0.0041(4)
C18 0.0334(5) 0.0357(6) 0.0274(5) 0.0007(4) 0.0112(4) 0.0026(4)
C25 0.0312(5) 0.0332(6) 0.0303(5) -0.0016(4) 0.0105(4) 0.0008(4)
C27 0.0281(5) 0.0324(5) 0.0256(5) -0.0002(4) 0.0087(4) 0.0022(4)
C30 0.0354(5) 0.0280(5) 0.0287(5) -0.0011(4) 0.0054(4) -0.0016(4)
C9 0.0299(5) 0.0348(6) 0.0362(6) -0.0012(4) 0.0121(4) 0.0040(4)
C14 0.0295(5) 0.0339(6) 0.0320(5) -0.0012(4) 0.0056(4) 0.0036(4)
C21 0.0318(5) 0.0368(6) 0.0310(5) -0.0003(4) 0.0095(4) 0.0056(4)
C17 0.0366(5) 0.0375(6) 0.0261(5) 0.0018(4) 0.0100(4) 0.0017(4)
C8 0.0349(5) 0.0344(6) 0.0309(5) -0.0001(4) 0.0127(4) 0.0034(4)
C1 0.0343(5) 0.0356(6) 0.0357(6) -0.0020(5) 0.0030(4) -0.0030(4)
C31 0.0415(6) 0.0345(6) 0.0276(5) 0.0026(4) 0.0124(4) 0.0045(4)
C16 0.0381(6) 0.0387(6) 0.0274(5) 0.0046(4) 0.0077(4) 0.0067(5)
C5 0.0478(6) 0.0356(6) 0.0280(5) -0.0018(4) 0.0056(5) -0.0042(5)
C24 0.0430(6) 0.0358(6) 0.0354(6) 0.0040(5) 0.0129(5) 0.0002(5)
C22 0.0399(6) 0.0406(6) 0.0398(6) 0.0012(5) 0.0118(5) 0.0137(5)
C19 0.0426(6) 0.0468(7) 0.0328(5) 0.0043(5) 0.0193(5) 0.0084(5)
C23 0.0490(7) 0.0361(6) 0.0416(6) 0.0068(5) 0.0108(5) 0.0097(5)
C36 0.0447(6) 0.0490(7) 0.0329(6) -0.0003(5) 0.0089(5) -0.0048(5)
C7 0.0457(6) 0.0461(7) 0.0361(6) 0.0007(5) 0.0210(5) 0.0082(5)
C20 0.0389(6) 0.0471(7) 0.0391(6) 0.0024(5) 0.0200(5) 0.0131(5)
C34 0.0580(7) 0.0349(6) 0.0359(6) 0.0058(5) 0.0227(5) 0.0094(5)
C32 0.0392(6) 0.0482(7) 0.0321(6) 0.0041(5) 0.0097(5) 0.0052(5)
C6 0.0571(7) 0.0482(7) 0.0291(5) -0.0019(5) 0.0171(5) 0.0017(6)
C12 0.0372(6) 0.0447(7) 0.0455(7) -0.0018(5) 0.0017(5) 0.0122(5)
C33 0.0523(7) 0.0537(8) 0.0284(5) 0.0071(5) 0.0088(5) 0.0121(6)
C2 0.0351(6) 0.0465(7) 0.0501(7) -0.0017(6) -0.0044(5) -0.0061(5)
C4 0.0603(8) 0.0548(8) 0.0288(6) 0.0001(5) -0.0012(5) -0.0118(7)
C35 0.0472(7) 0.0443(7) 0.0441(7) 0.0012(5) 0.0197(5) -0.0057(5)
C11 0.0333(6) 0.0510(8) 0.0546(7) -0.0024(6) 0.0115(5) 0.0131(5)
C3 0.0511(8) 0.0589(9) 0.0415(7) 0.0031(6) -0.0136(6) -0.0110(6)
C37 0.0841(11) 0.0590(9) 0.0457(8) 0.0125(7) 0.0360(8) 0.0101(8)

loop_
_atom_type_symbol
_atom_type_description
_atom_type_scat_dispersion_real
_atom_type_scat_dispersion_imag
_atom_type_scat_source
C C 0.0181 0.0091 'International Tables Vol C Tables 4.2.6.8 and 6.1.1.4'
H H 0.0000 0.0000 'International Tables Vol C Tables 4.2.6.8 and 6.1.1.4'
N N 0.0311 0.0180 'International Tables Vol C Tables 4.2.6.8 and 6.1.1.4'

loop_
_exptl_crystal_face_index_h
_exptl_crystal_face_index_k
_exptl_crystal_face_index_l
_exptl_crystal_face_perp_dist
-5 -5 -4 0.2039
-8 -2 4 0.1919
3 -6 5 0.2090
0 -6 6 0.1582
1 6 -6 0.1640
-9 0 0 0.2517
0 6 6 0.1577
1 -6 -6 0.1692
1 -7 -3 0.1845
7 -5 -3 0.2852
0 -6 6 0.1581
8 2 -4 0.2622
-5 -2 9 0.2307
3 0 9 0.2013
2 1 -10 0.1802

loop_
_geom_angle_atom_site_label_1
_geom_angle_atom_site_label_2
_geom_angle_atom_site_label_3
_geom_angle
_geom_angle_site_symmetry_1
_geom_angle_site_symmetry_3
_geom_angle_publ_flag
C12 N13 C14 116.12(11) . . ?
C11 N10 C9 116.35(11) . . ?
C25 C26 C27 123.40(9) . . ?
C25 C26 C21 117.24(10) . . ?
C21 C26 C27 119.20(9) . . ?
C30 C29 C28 123.95(9) . . ?
C8 C29 C28 118.54(10) . . ?
C8 C29 C30 117.28(10) . . ?
C15 C28 C29 117.97(9) . . ?
C15 C28 C27 116.83(9) . . ?
C27 C28 C29 125.16(9) . . ?
C28 C15 C14 119.71(10) . . ?
C28 C15 C16 120.87(10) . . ?
C16 C15 C14 119.41(10) . . ?
C27 C18 C17 120.26(10) . . ?
C27 C18 C19 119.13(10) . . ?
C17 C18 C19 120.57(10) . . ?
C26 C25 H25 119.2 . . ?
C24 C25 C26 121.57(10) . . ?
C24 C25 H25 119.2 . . ?
C28 C27 C26 123.42(9) . . ?
C18 C27 C26 118.06(9) . . ?
C18 C27 C28 118.41(10) . . ?
C1 C30 C29 123.27(10) . . ?
C1 C30 C5 117.39(10) . . ?
C5 C30 C29 119.24(10) . . ?
N10 C9 C14 121.04(11) . . ?
N10 C9 C8 118.90(10) . . ?
C14 C9 C8 119.75(9) . . ?
N13 C14 C15 119.13(10) . . ?
N13 C14 C9 121.49(10) . . ?
C9 C14 C15 119.36(10) . . ?
C26 C21 C20 119.39(10) . . ?
C22 C21 C26 119.83(10) . . ?
C22 C21 C20 120.62(10) . . ?
C18 C17 C31 122.28(10) . . ?
C16 C17 C18 118.62(10) . . ?
C16 C17 C31 119.09(10) . . ?
C29 C8 C9 119.55(10) . . ?
C29 C8 C7 120.99(11) . . ?
C7 C8 C9 119.15(10) . . ?
C30 C1 H1 119.3 . . ?
C2 C1 C30 121.43(12) . . ?
C2 C1 H1 119.3 . . ?
C36 C31 C17 120.59(11) . . ?
C32 C31 C17 121.18(11) . . ?
C32 C31 C36 118.13(11) . . ?
C15 C16 H16 119.5 . . ?
C17 C16 C15 121.04(10) . . ?
C17 C16 H16 119.5 . . ?
C30 C5 C6 119.91(11) . . ?
C4 C5 C30 119.59(12) . . ?
C4 C5 C6 120.48(12) . . ?
C25 C24 H24 119.7 . . ?
C25 C24 C23 120.53(11) . . ?
C23 C24 H24 119.7 . . ?
C21 C22 H22 119.4 . . ?
C23 C22 C21 121.16(11) . . ?
C23 C22 H22 119.4 . . ?
C18 C19 H19 119.3 . . ?
C20 C19 C18 121.42(10) . . ?
C20 C19 H19 119.3 . . ?
C24 C23 H23 120.3 . . ?
C22 C23 C24 119.37(11) . . ?
C22 C23 H23 120.3 . . ?
C31 C36 H36 119.6 . . ?
C35 C36 C31 120.82(12) . . ?
C35 C36 H36 119.6 . . ?
C8 C7 H7 119.7 . . ?
C6 C7 C8 120.68(11) . . ?
C6 C7 H7 119.7 . . ?
C21 C20 H20 119.5 . . ?
C19 C20 C21 120.96(10) . . ?
C19 C20 H20 119.5 . . ?
C33 C34 C35 117.86(11) . . ?
C33 C34 C37 121.69(13) . . ?
C35 C34 C37 120.45(13) . . ?
C31 C32 H32 119.7 . . ?
C31 C32 C33 120.52(12) . . ?
C33 C32 H32 119.7 . . ?
C5 C6 H6 119.7 . . ?
C7 C6 C5 120.51(11) . . ?
C7 C6 H6 119.7 . . ?
N13 C12 H12 118.8 . . ?
N13 C12 C11 122.31(12) . . ?
C11 C12 H12 118.8 . . ?
C34 C33 C32 121.39(12) . . ?
C34 C33 H33 119.3 . . ?
C32 C33 H33 119.3 . . ?
C1 C2 H2 119.8 . . ?
C1 C2 C3 120.45(12) . . ?
C3 C2 H2 119.8 . . ?
C5 C4 H4 119.5 . . ?
C3 C4 C5 120.93(12) . . ?
C3 C4 H4 119.5 . . ?
C36 C35 C34 121.28(12) . . ?
C36 C35 H35 119.4 . . ?
C34 C35 H35 119.4 . . ?
N10 C11 C12 122.32(11) . . ?
N10 C11 H11 118.8 . . ?
C12 C11 H11 118.8 . . ?
C2 C3 H3 120.1 . . ?
C4 C3 C2 119.81(12) . . ?
C4 C3 H3 120.1 . . ?
C34 C37 H37A 109.5 . . ?
C34 C37 H37B 109.5 . . ?
C34 C37 H37C 109.5 . . ?
H37A C37 H37B 109.5 . . ?
H37A C37 H37C 109.5 . . ?
H37B C37 H37C 109.5 . . ?

loop_
_geom_bond_atom_site_label_1
_geom_bond_atom_site_label_2
_geom_bond_distance
_geom_bond_site_symmetry_2
_geom_bond_publ_flag
N13 C14 1.3518(15) . ?
N13 C12 1.3208(16) . ?
N10 C9 1.3544(14) . ?
N10 C11 1.3182(18) . ?
C26 C25 1.4150(14) . ?
C26 C27 1.4547(15) . ?
C26 C21 1.4185(14) . ?
C29 C28 1.4659(14) . ?
C29 C30 1.4502(15) . ?
C29 C8 1.4048(14) . ?
C28 C15 1.4065(15) . ?
C28 C27 1.4456(14) . ?
C15 C14 1.4516(14) . ?
C15 C16 1.4137(14) . ?
C18 C27 1.4204(14) . ?
C18 C17 1.4322(16) . ?
C18 C19 1.4347(15) . ?
C25 H25 0.9300 . ?
C25 C24 1.3714(16) . ?
C30 C1 1.4156(16) . ?
C30 C5 1.4184(15) . ?
C9 C14 1.4000(15) . ?
C9 C8 1.4482(16) . ?
C21 C22 1.4097(17) . ?
C21 C20 1.4264(16) . ?
C17 C31 1.4899(14) . ?
C17 C16 1.3705(16) . ?
C8 C7 1.4245(15) . ?
C1 H1 0.9300 . ?
C1 C2 1.3708(17) . ?
C31 C36 1.3930(17) . ?
C31 C32 1.3882(17) . ?
C16 H16 0.9300 . ?
C5 C6 1.4225(18) . ?
C5 C4 1.4162(18) . ?
C24 H24 0.9300 . ?
C24 C23 1.4027(17) . ?
C22 H22 0.9300 . ?
C22 C23 1.3677(18) . ?
C19 H19 0.9300 . ?
C19 C20 1.3489(18) . ?
C23 H23 0.9300 . ?
C36 H36 0.9300 . ?
C36 C35 1.3853(17) . ?
C7 H7 0.9300 . ?
C7 C6 1.3498(19) . ?
C20 H20 0.9300 . ?
C34 C33 1.383(2) . ?
C34 C35 1.388(2) . ?
C34 C37 1.5072(17) . ?
C32 H32 0.9300 . ?
C32 C33 1.3940(17) . ?
C6 H6 0.9300 . ?
C12 H12 0.9300 . ?
C12 C11 1.395(2) . ?
C33 H33 0.9300 . ?
C2 H2 0.9300 . ?
C2 C3 1.400(2) . ?
C4 H4 0.9300 . ?
C4 C3 1.363(2) . ?
C35 H35 0.9300 . ?
C11 H11 0.9300 . ?
C3 H3 0.9300 . ?
C37 H37A 0.9600 . ?
C37 H37B 0.9600 . ?
C37 H37C 0.9600 . ?

loop_
_geom_torsion_atom_site_label_1
_geom_torsion_atom_site_label_2
_geom_torsion_atom_site_label_3
_geom_torsion_atom_site_label_4
_geom_torsion
_geom_torsion_site_symmetry_1
_geom_torsion_site_symmetry_2
_geom_torsion_site_symmetry_3
_geom_torsion_site_symmetry_4
_geom_torsion_publ_flag
N13 C12 C11 N10 -4.8(2) . . . . ?
N10 C9 C14 N13 -6.65(19) . . . . ?
N10 C9 C14 C15 171.76(11) . . . . ?
N10 C9 C8 C29 179.94(11) . . . . ?
N10 C9 C8 C7 6.23(18) . . . . ?
C26 C25 C24 C23 -0.71(18) . . . . ?
C26 C21 C22 C23 -3.73(19) . . . . ?
C26 C21 C20 C19 4.5(2) . . . . ?
C29 C28 C15 C14 17.00(16) . . . . ?
C29 C28 C15 C16 -161.96(11) . . . . ?
C29 C28 C27 C26 -28.53(17) . . . . ?
C29 C28 C27 C18 155.41(11) . . . . ?
C29 C30 C1 C2 178.03(12) . . . . ?
C29 C30 C5 C6 4.57(17) . . . . ?
C29 C30 C5 C4 -176.83(11) . . . . ?
C29 C8 C7 C6 -4.0(2) . . . . ?
C28 C29 C30 C1 -10.91(17) . . . . ?
C28 C29 C30 C5 172.94(10) . . . . ?
C28 C29 C8 C9 13.66(16) . . . . ?
C28 C29 C8 C7 -172.75(11) . . . . ?
C28 C15 C14 N13 -178.75(11) . . . . ?
C28 C15 C14 C9 2.80(17) . . . . ?
C28 C15 C16 C17 1.45(18) . . . . ?
C15 C28 C27 C26 153.83(10) . . . . ?
C15 C28 C27 C18 -22.24(15) . . . . ?
C18 C17 C31 C36 58.87(17) . . . . ?
C18 C17 C31 C32 -124.78(13) . . . . ?
C18 C17 C16 C15 -12.22(18) . . . . ?
C18 C19 C20 C21 -6.3(2) . . . . ?
C25 C26 C27 C28 -15.93(17) . . . . ?
C25 C26 C27 C18 160.15(10) . . . . ?
C25 C26 C21 C22 6.20(16) . . . . ?
C25 C26 C21 C20 -169.24(11) . . . . ?
C25 C24 C23 C22 3.4(2) . . . . ?
C27 C26 C25 C24 -179.38(11) . . . . ?
C27 C26 C21 C22 -178.28(11) . . . . ?
C27 C26 C21 C20 6.29(17) . . . . ?
C27 C28 C15 C14 -165.19(10) . . . . ?
C27 C28 C15 C16 15.86(16) . . . . ?
C27 C18 C17 C31 -175.71(11) . . . . ?
C27 C18 C17 C16 5.24(17) . . . . ?
C27 C18 C19 C20 -2.94(19) . . . . ?
C30 C29 C28 C15 149.05(11) . . . . ?
C30 C29 C28 C27 -28.57(17) . . . . ?
C30 C29 C8 C9 -161.06(11) . . . . ?
C30 C29 C8 C7 12.53(17) . . . . ?
C30 C1 C2 C3 0.5(2) . . . . ?
C30 C5 C6 C7 4.3(2) . . . . ?
C30 C5 C4 C3 -2.7(2) . . . . ?
C9 N10 C11 C12 2.0(2) . . . . ?
C9 C8 C7 C6 169.58(13) . . . . ?
C14 N13 C12 C11 1.7(2) . . . . ?
C14 C15 C16 C17 -177.50(11) . . . . ?
C14 C9 C8 C29 6.31(17) . . . . ?
C14 C9 C8 C7 -167.40(12) . . . . ?
C21 C26 C25 C24 -4.06(17) . . . . ?
C21 C26 C27 C28 168.83(10) . . . . ?
C21 C26 C27 C18 -15.09(15) . . . . ?
C21 C22 C23 C24 -1.2(2) . . . . ?
C17 C18 C27 C26 -164.18(10) . . . . ?
C17 C18 C27 C28 12.10(16) . . . . ?
C17 C18 C19 C20 174.67(13) . . . . ?
C17 C31 C36 C35 177.17(12) . . . . ?
C17 C31 C32 C33 -177.51(12) . . . . ?
C8 C29 C28 C15 -25.30(15) . . . . ?
C8 C29 C28 C27 157.09(11) . . . . ?
C8 C29 C30 C1 163.50(11) . . . . ?
C8 C29 C30 C5 -12.65(16) . . . . ?
C8 C9 C14 N13 166.84(11) . . . . ?
C8 C9 C14 C15 -14.75(17) . . . . ?
C8 C7 C6 C5 -4.6(2) . . . . ?
C1 C30 C5 C6 -171.81(11) . . . . ?
C1 C30 C5 C4 6.78(17) . . . . ?
C1 C2 C3 C4 3.9(2) . . . . ?
C31 C17 C16 C15 168.70(11) . . . . ?
C31 C36 C35 C34 0.1(2) . . . . ?
C31 C32 C33 C34 0.6(2) . . . . ?
C16 C15 C14 N13 0.21(17) . . . . ?
C16 C15 C14 C9 -178.23(11) . . . . ?
C16 C17 C31 C36 -122.08(14) . . . . ?
C16 C17 C31 C32 54.26(17) . . . . ?
C5 C30 C1 C2 -5.75(18) . . . . ?
C5 C4 C3 C2 -2.7(2) . . . . ?
C22 C21 C20 C19 -170.89(13) . . . . ?
C19 C18 C27 C26 13.45(16) . . . . ?
C19 C18 C27 C28 -170.28(11) . . . . ?
C19 C18 C17 C31 6.70(18) . . . . ?
C19 C18 C17 C16 -172.35(12) . . . . ?
C36 C31 C32 C33 -1.07(19) . . . . ?
C20 C21 C22 C23 171.65(13) . . . . ?
C32 C31 C36 C35 0.7(2) . . . . ?
C6 C5 C4 C3 175.89(14) . . . . ?
C12 N13 C14 C15 -174.63(11) . . . . ?
C12 N13 C14 C9 3.79(18) . . . . ?
C33 C34 C35 C36 -0.6(2) . . . . ?
C4 C5 C6 C7 -174.33(13) . . . . ?
C35 C34 C33 C32 0.2(2) . . . . ?
C11 N10 C9 C14 3.49(19) . . . . ?
C11 N10 C9 C8 -170.05(12) . . . . ?
C37 C34 C33 C32 -179.99(13) . . . . ?
C37 C34 C35 C36 179.62(13) . . . . ?

loop_
_exptl_oxdiff_crystal_face_indexfrac_h
_exptl_oxdiff_crystal_face_indexfrac_k
_exptl_oxdiff_crystal_face_indexfrac_l
_exptl_oxdiff_crystal_face_x
_exptl_oxdiff_crystal_face_y
_exptl_oxdiff_crystal_face_z
-5.1267 -4.6776 -4.4379 -0.3997 0.7322 0.5515
-8.2785 -1.9472 3.8116 -0.0061 0.0070 1.0000
3.2491 -5.8601 4.5460 -0.8783 -0.4780 -0.0090
-0.4027 -6.1410 5.7555 -0.8046 -0.4388 0.4001
0.8286 6.1039 -5.8323 0.7867 0.4292 -0.4438
-8.8197 0.3615 0.1924 0.3282 0.3436 0.8799
-0.2611 5.9666 6.0495 0.7260 -0.6876 -0.0092
0.5402 -5.9015 -6.1779 -0.7259 0.6874 -0.0245
0.8132 -7.0725 -3.4472 -0.9013 0.4290 0.0607
6.8335 -4.5664 -3.1160 -0.7789 0.1004 -0.6191
0.0082 -6.1700 5.6566 -0.8208 -0.4458 0.3571
8.3079 1.8690 -3.7985 -0.0048 -0.0081 -1.0000
-5.2232 -1.5007 8.5044 -0.0786 -0.5888 0.8045
3.4139 0.2962 8.5278 -0.1283 -0.9841 -0.1231
1.7786 0.8479 -9.8266 0.1152 0.8740 -0.4721
